data_7000754
loop_
_publ_author_name
'Kwak, Hyun Young'
'Ryu, Dae Won'
'Kim, Hyoung Chan'
'Koh, Eui Kwan'
'Cho, Beong Ki'
'Hong, Chang Seop'

_publ_section_title
;
 Syntheses, crystal structures and magnetic properties of cyano- and
 phenoxide-bridged Fe(III)Mn(III) tetramers containing fac-Fe(III)
 tricyanides and Mn(III) Schiff bases
;
_journal_coden_ASTM DTARAF
_journal_issue 11
_journal_name_full 'Dalton Transactions'
_journal_page_first 1954
_journal_page_last 1961
_journal_paper_doi 10.1039/b818559j
_journal_year 2009
_chemical_formula_moiety '[(Tp)Fe(CN)3]2[Mn(salen)]26H2O'
_chemical_formula_sum 'C56 H60 B2 Fe2 Mn2 N22 O10'
_chemical_formula_weight 1444.46
_space_group_IT_number 2
_symmetry_cell_setting triclinic
_symmetry_space_group_name_Hall '-P 1'
_symmetry_space_group_name_H-M 'P -1'
_atom_sites_solution_hydrogens geom
_atom_sites_solution_primary direct
_atom_sites_solution_secondary difmap
_audit_creation_method SHELXL-97
_cell_angle_alpha 82.2640(10)
_cell_angle_beta 68.1050(10)
_cell_angle_gamma 63.3820(10)
_cell_formula_units_Z 1
_cell_length_a 11.2358(3)
_cell_length_b 12.0137(4)
_cell_length_c 14.2050(4)
_cell_measurement_reflns_used 2981
_cell_measurement_temperature 130(2)
_cell_measurement_theta_max 23.3475
_cell_measurement_theta_min 2.167
_cell_volume 1589.35(8)
_computing_cell_refinement 'Bruker SMART APEX II'
_computing_data_collection 'Bruker SMART APEX II'
_computing_data_reduction 'Bruker SAINT'
_computing_molecular_graphics WingX
_computing_publication_material WingX
_computing_structure_refinement 'SHELXL-97 (Sheldrick, 1997)'
_computing_structure_solution SHELXTL
_diffrn_ambient_temperature 130(2)
_diffrn_measured_fraction_theta_full 0.985
_diffrn_measured_fraction_theta_max 0.985
_diffrn_measurement_device_type 'CCD area detector'
_diffrn_measurement_method 'omega scans'
_diffrn_radiation_monochromator graphite
_diffrn_radiation_source 'fine-focus sealed tube'
_diffrn_radiation_type MoK\a
_diffrn_radiation_wavelength 0.71073
_diffrn_reflns_av_R_equivalents 0.0839
_diffrn_reflns_av_sigmaI/netI 0.0998
_diffrn_reflns_limit_h_max 14
_diffrn_reflns_limit_h_min -14
_diffrn_reflns_limit_k_max 16
_diffrn_reflns_limit_k_min -16
_diffrn_reflns_limit_l_max 18
_diffrn_reflns_limit_l_min -18
_diffrn_reflns_number 26464
_diffrn_reflns_theta_full 28.28
_diffrn_reflns_theta_max 28.28
_diffrn_reflns_theta_min 1.55
_exptl_absorpt_coefficient_mu 0.910
_exptl_absorpt_correction_T_max 0.9723
_exptl_absorpt_correction_T_min 0.8511
_exptl_absorpt_correction_type multi-scan
_exptl_absorpt_process_details sadabs
_exptl_crystal_colour red
_exptl_crystal_density_diffrn 1.509
_exptl_crystal_density_method 'not measured'
_exptl_crystal_description Plate
_exptl_crystal_F_000 742
_exptl_crystal_size_max 0.18
_exptl_crystal_size_mid 0.10
_exptl_crystal_size_min 0.03
_refine_diff_density_max 0.589
_refine_diff_density_min -0.648
_refine_diff_density_rms 0.095
_refine_ls_extinction_method none
_refine_ls_goodness_of_fit_ref 1.022
_refine_ls_hydrogen_treatment mixed
_refine_ls_matrix_type full
_refine_ls_number_parameters 428
_refine_ls_number_reflns 7758
_refine_ls_number_restraints 0
_refine_ls_restrained_S_all 1.022
_refine_ls_R_factor_all 0.1081
_refine_ls_R_factor_gt 0.0545
_refine_ls_shift/su_max 0.000
_refine_ls_shift/su_mean 0.000
_refine_ls_structure_factor_coef Fsqd
_refine_ls_weighting_details 'calc w=1/[\s^2^(Fo^2^)+(0.0424P)^2^+1.0117P] where P=(Fo^2^+2Fc^2^)/3'
_refine_ls_weighting_scheme calc
_refine_ls_wR_factor_gt 0.1027
_refine_ls_wR_factor_ref 0.1215
_reflns_number_gt 4914
_reflns_number_total 7758
_reflns_threshold_expression >2sigma(I)
_cod_data_source_file B818559j.txt
_cod_data_source_block complex3
_cod_depositor_comments
;
The following automatic conversions were performed:
'_symmetry_cell_setting' value 'Triclinic' changed to 'triclinic'
according to '/home/saulius/struct/CIF-dictionaries/cif_core.dic'
dictionary named 'cif_core.dic' version 2.4.1 from 2010-06-29.

Automatic conversion script
Id: cif_fix_enum 1527 2010-12-29 10:47:43Z saulius 
;
_cod_original_sg_symbol_H-M P-1
_cod_database_code 7000754

loop_
_symmetry_equiv_pos_as_xyz
'x, y, z'
'-x, -y, -z'

loop_
_atom_site_label
_atom_site_type_symbol
_atom_site_fract_x
_atom_site_fract_y
_atom_site_fract_z
_atom_site_U_iso_or_equiv
_atom_site_adp_type
_atom_site_occupancy
_atom_site_symmetry_multiplicity
_atom_site_calc_flag
_atom_site_refinement_flags
_atom_site_disorder_assembly
_atom_site_disorder_group
Fe1 Fe 0.24732(5) 0.34300(5) 0.15498(3) 0.01732(13) Uani 1 1 d . . .
C1 C 0.2166(3) 0.2185(3) 0.2471(2) 0.0175(7) Uani 1 1 d . . .
N1 N 0.1953(3) 0.1485(3) 0.3072(2) 0.0211(6) Uani 1 1 d . . .
C2 C 0.3276(4) 0.3728(3) 0.2414(3) 0.0237(8) Uani 1 1 d . . .
N2 N 0.3743(4) 0.3952(3) 0.2923(3) 0.0371(8) Uani 1 1 d . . .
C3 C 0.0594(4) 0.4558(3) 0.2415(3) 0.0216(8) Uani 1 1 d . . .
N3 N -0.0566(3) 0.5179(3) 0.2920(2) 0.0286(7) Uani 1 1 d . . .
N4 N 0.4302(3) 0.2194(3) 0.0642(2) 0.0208(6) Uani 1 1 d . . .
C4 C 0.5367(4) 0.1165(3) 0.0790(3) 0.0259(8) Uani 1 1 d . . .
H4 H 0.5430 0.0883 0.1435 0.031 Uiso 1 1 calc R . .
C5 C 0.6363(4) 0.0569(4) -0.0135(3) 0.0306(9) Uani 1 1 d . . .
H5 H 0.7220 -0.0175 -0.0247 0.037 Uiso 1 1 calc R . .
C6 C 0.5835(4) 0.1295(4) -0.0856(3) 0.0297(9) Uani 1 1 d . . .
H6 H 0.6270 0.1130 -0.1569 0.036 Uiso 1 1 calc R . .
N5 N 0.4616(3) 0.2265(3) -0.0386(2) 0.0250(7) Uani 1 1 d . . .
B1 B 0.3563(5) 0.3369(4) -0.0796(3) 0.0276(10) Uani 1 1 d . . .
H1 H 0.394(4) 0.335(3) -0.164(3) 0.029(10) Uiso 1 1 d . . .
N6 N 0.1561(3) 0.3233(3) 0.0685(2) 0.0197(6) Uani 1 1 d . . .
C7 C 0.0360(4) 0.3125(3) 0.0879(3) 0.0267(8) Uani 1 1 d . . .
H7 H -0.0257 0.3066 0.1537 0.032 Uiso 1 1 calc R . .
C8 C 0.0144(4) 0.3112(4) -0.0010(3) 0.0354(10) Uani 1 1 d . . .
H8 H -0.0628 0.3045 -0.0085 0.042 Uiso 1 1 calc R . .
C9 C 0.1285(4) 0.3216(4) -0.0769(3) 0.0338(10) Uani 1 1 d . . .
H9 H 0.1445 0.3237 -0.1475 0.041 Uiso 1 1 calc R . .
N7 N 0.2130(3) 0.3284(3) -0.0342(2) 0.0257(7) Uani 1 1 d . . .
N8 N 0.2850(3) 0.4748(3) 0.0660(2) 0.0244(7) Uani 1 1 d . . .
C10 C 0.2858(4) 0.5812(4) 0.0838(3) 0.0297(9) Uani 1 1 d . . .
H10 H 0.2553 0.6164 0.1494 0.036 Uiso 1 1 calc R . .
C11 C 0.3372(4) 0.6328(4) -0.0065(3) 0.0381(10) Uani 1 1 d . . .
H11 H 0.3483 0.7078 -0.0152 0.046 Uiso 1 1 calc R . .
C12 C 0.3686(4) 0.5512(4) -0.0807(3) 0.0387(11) Uani 1 1 d . . .
H12 H 0.4071 0.5599 -0.1518 0.046 Uiso 1 1 calc R . .
N9 N 0.3361(3) 0.4568(3) -0.0365(2) 0.0282(7) Uani 1 1 d . . .
Mn1 Mn 0.07983(5) 0.09422(5) 0.45604(4) 0.01584(13) Uani 1 1 d . . .
O1 O 0.0650(2) -0.0300(2) 0.39571(16) 0.0175(5) Uani 1 1 d . . .
C13 C 0.0206(3) -0.0066(3) 0.3158(2) 0.0180(7) Uani 1 1 d . . .
C14 C 0.0773(4) -0.1013(3) 0.2437(3) 0.0241(8) Uani 1 1 d . . .
H14 H 0.1523 -0.1788 0.2481 0.029 Uiso 1 1 calc R . .
C15 C 0.0262(4) -0.0844(4) 0.1653(3) 0.0297(9) Uani 1 1 d . . .
H15 H 0.0660 -0.1504 0.1169 0.036 Uiso 1 1 calc R . .
C16 C -0.0825(4) 0.0281(4) 0.1573(3) 0.0324(9) Uani 1 1 d . . .
H16 H -0.1172 0.0393 0.1035 0.039 Uiso 1 1 calc R . .
C17 C -0.1401(4) 0.1237(4) 0.2272(3) 0.0280(9) Uani 1 1 d . . .
H17 H -0.2162 0.2001 0.2224 0.034 Uiso 1 1 calc R . .
C18 C -0.0873(3) 0.1094(3) 0.3061(2) 0.0201(7) Uani 1 1 d . . .
C19 C -0.1533(4) 0.2126(3) 0.3780(3) 0.0216(8) Uani 1 1 d . . .
H19 H -0.2400 0.2797 0.3770 0.026 Uiso 1 1 calc R . .
N10 N -0.1026(3) 0.2196(3) 0.4432(2) 0.0195(6) Uani 1 1 d . . .
C20 C -0.1765(4) 0.3268(3) 0.5160(3) 0.0274(9) Uani 1 1 d . . .
H20A H -0.2305 0.3060 0.5831 0.033 Uiso 1 1 calc R . .
H20B H -0.2437 0.3997 0.4914 0.033 Uiso 1 1 calc R . .
C21 C -0.0613(4) 0.3551(3) 0.5237(3) 0.0276(9) Uani 1 1 d . . .
H21A H -0.0251 0.3973 0.4626 0.033 Uiso 1 1 calc R . .
H21B H -0.0996 0.4100 0.5842 0.033 Uiso 1 1 calc R . .
N11 N 0.0540(3) 0.2342(3) 0.5324(2) 0.0194(6) Uani 1 1 d . . .
C22 C 0.1286(4) 0.2275(3) 0.5854(2) 0.0227(8) Uani 1 1 d . . .
H22 H 0.1035 0.3021 0.6194 0.027 Uiso 1 1 calc R . .
C23 C 0.2453(4) 0.1184(3) 0.5975(2) 0.0206(8) Uani 1 1 d . . .
C24 C 0.3139(4) 0.1296(4) 0.6591(3) 0.0274(9) Uani 1 1 d . . .
H24 H 0.2799 0.2079 0.6913 0.033 Uiso 1 1 calc R . .
C25 C 0.4283(4) 0.0300(4) 0.6731(3) 0.0297(9) Uani 1 1 d . . .
H25 H 0.4737 0.0392 0.7142 0.036 Uiso 1 1 calc R . .
C26 C 0.4774(4) -0.0845(4) 0.6267(3) 0.0271(9) Uani 1 1 d . . .
H26 H 0.5560 -0.1541 0.6370 0.033 Uiso 1 1 calc R . .
C27 C 0.4135(4) -0.0989(3) 0.5655(3) 0.0237(8) Uani 1 1 d . . .
H27 H 0.4483 -0.1781 0.5346 0.028 Uiso 1 1 calc R . .
C28 C 0.2981(3) 0.0022(3) 0.5488(2) 0.0182(7) Uani 1 1 d . . .
O2 O 0.2410(2) -0.0150(2) 0.48761(16) 0.0176(5) Uani 1 1 d . . .
O3 O 0.5215(3) 0.4184(2) 0.4025(2) 0.0347(7) Uani 1 1 d . . .
O4 O 0.6271(3) 0.5918(3) 0.3858(2) 0.0392(7) Uani 1 1 d . . .
O5 O 0.3941(4) 0.7904(3) 0.3280(2) 0.0616(10) Uani 1 1 d . . .

loop_
_atom_site_aniso_label
_atom_site_aniso_U_11
_atom_site_aniso_U_22
_atom_site_aniso_U_33
_atom_site_aniso_U_23
_atom_site_aniso_U_13
_atom_site_aniso_U_12
Fe1 0.0196(3) 0.0196(3) 0.0167(2) 0.0043(2) -0.0079(2) -0.0114(2)
C1 0.0143(16) 0.0202(19) 0.0163(16) 0.0005(14) -0.0058(13) -0.0057(15)
N1 0.0198(15) 0.0222(17) 0.0206(15) 0.0019(13) -0.0067(12) -0.0091(13)
C2 0.028(2) 0.025(2) 0.0235(18) 0.0070(15) -0.0115(16) -0.0160(17)
N2 0.048(2) 0.041(2) 0.0377(19) 0.0089(16) -0.0255(18) -0.0253(19)
C3 0.033(2) 0.0179(19) 0.0216(17) 0.0053(15) -0.0154(16) -0.0138(17)
N3 0.0324(19) 0.0247(18) 0.0264(16) -0.0025(14) -0.0109(15) -0.0090(15)
N4 0.0207(15) 0.0276(17) 0.0176(14) 0.0073(12) -0.0080(12) -0.0141(14)
C4 0.0227(19) 0.029(2) 0.030(2) 0.0087(17) -0.0102(16) -0.0150(17)
C5 0.0191(19) 0.028(2) 0.038(2) -0.0012(18) -0.0023(17) -0.0099(17)
C6 0.0204(19) 0.037(2) 0.028(2) -0.0026(18) -0.0017(16) -0.0146(18)
N5 0.0229(16) 0.0352(19) 0.0174(14) 0.0051(13) -0.0050(13) -0.0156(15)
B1 0.024(2) 0.038(3) 0.017(2) 0.0094(18) -0.0058(17) -0.014(2)
N6 0.0172(15) 0.0249(17) 0.0174(14) 0.0018(12) -0.0067(12) -0.0094(13)
C7 0.0210(19) 0.031(2) 0.030(2) -0.0033(17) -0.0070(16) -0.0126(17)
C8 0.028(2) 0.043(3) 0.042(2) -0.008(2) -0.0191(19) -0.013(2)
C9 0.028(2) 0.045(3) 0.027(2) -0.0055(18) -0.0154(17) -0.0084(19)
N7 0.0273(17) 0.0349(19) 0.0163(14) 0.0037(13) -0.0104(13) -0.0132(15)
N8 0.0256(16) 0.0274(18) 0.0264(16) 0.0109(13) -0.0121(13) -0.0169(14)
C10 0.026(2) 0.026(2) 0.048(2) 0.0128(18) -0.0217(18) -0.0159(18)
C11 0.029(2) 0.032(2) 0.065(3) 0.022(2) -0.024(2) -0.021(2)
C12 0.023(2) 0.045(3) 0.047(3) 0.031(2) -0.0140(19) -0.021(2)
N9 0.0234(16) 0.037(2) 0.0263(16) 0.0165(14) -0.0102(13) -0.0177(15)
Mn1 0.0156(3) 0.0140(3) 0.0173(3) 0.0018(2) -0.0059(2) -0.0061(2)
O1 0.0169(12) 0.0204(13) 0.0159(11) 0.0035(10) -0.0073(9) -0.0081(10)
C13 0.0171(17) 0.0240(19) 0.0166(16) 0.0044(14) -0.0063(14) -0.0129(15)
C14 0.0234(19) 0.027(2) 0.0213(18) 0.0022(15) -0.0051(15) -0.0130(17)
C15 0.031(2) 0.041(2) 0.0221(19) -0.0044(17) -0.0052(16) -0.023(2)
C16 0.038(2) 0.048(3) 0.0237(19) 0.0081(18) -0.0171(18) -0.026(2)
C17 0.026(2) 0.037(2) 0.0263(19) 0.0140(17) -0.0128(16) -0.0182(18)
C18 0.0167(17) 0.026(2) 0.0222(17) 0.0080(15) -0.0072(14) -0.0147(16)
C19 0.0184(17) 0.0181(18) 0.0264(18) 0.0094(15) -0.0110(15) -0.0063(15)
N10 0.0194(15) 0.0173(15) 0.0205(14) 0.0025(12) -0.0066(12) -0.0075(13)
C20 0.0234(19) 0.018(2) 0.0262(19) -0.0040(16) -0.0057(16) 0.0019(16)
C21 0.035(2) 0.0146(19) 0.0277(19) 0.0000(15) -0.0108(17) -0.0064(17)
N11 0.0225(15) 0.0148(15) 0.0179(14) 0.0015(12) -0.0039(12) -0.0084(13)
C22 0.0263(19) 0.023(2) 0.0172(17) -0.0019(15) -0.0018(15) -0.0139(17)
C23 0.0244(19) 0.0227(19) 0.0170(16) 0.0036(14) -0.0068(14) -0.0133(16)
C24 0.031(2) 0.037(2) 0.0218(18) 0.0017(17) -0.0077(16) -0.0233(19)
C25 0.035(2) 0.044(3) 0.0236(19) 0.0091(18) -0.0153(17) -0.026(2)
C26 0.0234(19) 0.039(2) 0.0236(19) 0.0160(17) -0.0130(16) -0.0178(18)
C27 0.0255(19) 0.025(2) 0.0250(19) 0.0085(16) -0.0095(16) -0.0163(17)
C28 0.0209(18) 0.0248(19) 0.0150(16) 0.0065(14) -0.0062(14) -0.0166(16)
O2 0.0173(12) 0.0159(12) 0.0211(12) 0.0024(10) -0.0083(10) -0.0078(10)
O3 0.0286(15) 0.0328(16) 0.0453(16) -0.0069(13) -0.0209(13) -0.0069(13)
O4 0.0404(17) 0.0350(17) 0.0420(16) 0.0072(13) -0.0163(14) -0.0164(14)
O5 0.057(2) 0.063(2) 0.057(2) -0.0052(18) -0.0178(18) -0.0197(19)

loop_
_atom_type_symbol
_atom_type_description
_atom_type_scat_dispersion_real
_atom_type_scat_dispersion_imag
_atom_type_scat_source
C C 0.0033 0.0016 'International Tables Vol C Tables 4.2.6.8 and 6.1.1.4'
H H 0.0000 0.0000 'International Tables Vol C Tables 4.2.6.8 and 6.1.1.4'
B B 0.0013 0.0007 'International Tables Vol C Tables 4.2.6.8 and 6.1.1.4'
N N 0.0061 0.0033 'International Tables Vol C Tables 4.2.6.8 and 6.1.1.4'
O O 0.0106 0.0060 'International Tables Vol C Tables 4.2.6.8 and 6.1.1.4'
Mn Mn 0.3368 0.7283 'International Tables Vol C Tables 4.2.6.8 and 6.1.1.4'
Fe Fe 0.3463 0.8444 'International Tables Vol C Tables 4.2.6.8 and 6.1.1.4'

loop_
_geom_angle_atom_site_label_1
_geom_angle_atom_site_label_2
_geom_angle_atom_site_label_3
_geom_angle
_geom_angle_site_symmetry_1
_geom_angle_site_symmetry_3
_geom_angle_publ_flag
C1 Fe1 C2 86.89(14) . . ?
C1 Fe1 C3 85.08(14) . . ?
C2 Fe1 C3 89.59(15) . . ?
C1 Fe1 N6 94.79(13) . . ?
C2 Fe1 N6 176.45(14) . . ?
C3 Fe1 N6 87.44(13) . . ?
C1 Fe1 N4 92.37(13) . . ?
C2 Fe1 N4 95.03(14) . . ?
C3 Fe1 N4 174.60(13) . . ?
N6 Fe1 N4 88.03(11) . . ?
C1 Fe1 N8 175.79(13) . . ?
C2 Fe1 N8 88.91(13) . . ?
C3 Fe1 N8 94.80(14) . . ?
N6 Fe1 N8 89.41(12) . . ?
N4 Fe1 N8 88.10(12) . . ?
N1 C1 Fe1 176.0(3) . . ?
C1 N1 Mn1 154.4(3) . . ?
N2 C2 Fe1 177.4(3) . . ?
N3 C3 Fe1 175.3(3) . . ?
C4 N4 N5 106.4(3) . . ?
C4 N4 Fe1 134.3(2) . . ?
N5 N4 Fe1 119.1(2) . . ?
N4 C4 C5 110.3(3) . . ?
N4 C4 H4 124.9 . . ?
C5 C4 H4 124.9 . . ?
C6 C5 C4 104.8(3) . . ?
C6 C5 H5 127.6 . . ?
C4 C5 H5 127.6 . . ?
N5 C6 C5 108.8(3) . . ?
N5 C6 H6 125.6 . . ?
C5 C6 H6 125.6 . . ?
C6 N5 N4 109.6(3) . . ?
C6 N5 B1 131.8(3) . . ?
N4 N5 B1 118.5(3) . . ?
N9 B1 N7 107.8(3) . . ?
N9 B1 N5 107.2(3) . . ?
N7 B1 N5 106.5(3) . . ?
N9 B1 H1 111.4(19) . . ?
N7 B1 H1 111.2(19) . . ?
N5 B1 H1 112.5(19) . . ?
C7 N6 N7 106.6(3) . . ?
C7 N6 Fe1 133.5(2) . . ?
N7 N6 Fe1 119.8(2) . . ?
N6 C7 C8 110.3(3) . . ?
N6 C7 H7 124.8 . . ?
C8 C7 H7 124.8 . . ?
C7 C8 C9 105.3(3) . . ?
C7 C8 H8 127.4 . . ?
C9 C8 H8 127.4 . . ?
N7 C9 C8 108.4(3) . . ?
N7 C9 H9 125.8 . . ?
C8 C9 H9 125.8 . . ?
C9 N7 N6 109.4(3) . . ?
C9 N7 B1 132.2(3) . . ?
N6 N7 B1 118.3(3) . . ?
C10 N8 N9 106.6(3) . . ?
C10 N8 Fe1 133.3(3) . . ?
N9 N8 Fe1 119.6(2) . . ?
N8 C10 C11 110.7(4) . . ?
N8 C10 H10 124.7 . . ?
C11 C10 H10 124.7 . . ?
C12 C11 C10 104.6(4) . . ?
C12 C11 H11 127.7 . . ?
C10 C11 H11 127.7 . . ?
N9 C12 C11 109.1(4) . . ?
N9 C12 H12 125.5 . . ?
C11 C12 H12 125.5 . . ?
C12 N9 N8 109.0(3) . . ?
C12 N9 B1 132.5(3) . . ?
N8 N9 B1 118.3(3) . . ?
O2 Mn1 O1 96.16(10) . . ?
O2 Mn1 N11 91.81(11) . . ?
O1 Mn1 N11 168.62(11) . . ?
O2 Mn1 N10 171.67(10) . . ?
O1 Mn1 N10 89.44(10) . . ?
N11 Mn1 N10 81.81(11) . . ?
O2 Mn1 N1 96.72(10) . . ?
O1 Mn1 N1 93.04(10) . . ?
N11 Mn1 N1 94.07(11) . . ?
N10 Mn1 N1 89.11(11) . . ?
O2 Mn1 O1 89.08(9) . 2_556 ?
O1 Mn1 O1 79.77(9) . 2_556 ?
N11 Mn1 O1 92.29(9) . 2_556 ?
N10 Mn1 O1 85.83(10) . 2_556 ?
N1 Mn1 O1 171.24(9) . 2_556 ?
C13 O1 Mn1 122.1(2) . . ?
C13 O1 Mn1 114.10(19) . 2_556 ?
Mn1 O1 Mn1 100.23(9) . 2_556 ?
O1 C13 C14 119.2(3) . . ?
O1 C13 C18 121.9(3) . . ?
C14 C13 C18 118.8(3) . . ?
C15 C14 C13 121.0(3) . . ?
C15 C14 H14 119.5 . . ?
C13 C14 H14 119.5 . . ?
C16 C15 C14 120.4(3) . . ?
C16 C15 H15 119.8 . . ?
C14 C15 H15 119.8 . . ?
C17 C16 C15 119.9(3) . . ?
C17 C16 H16 120.0 . . ?
C15 C16 H16 120.0 . . ?
C16 C17 C18 120.6(4) . . ?
C16 C17 H17 119.7 . . ?
C18 C17 H17 119.7 . . ?
C13 C18 C17 119.2(3) . . ?
C13 C18 C19 122.6(3) . . ?
C17 C18 C19 118.1(3) . . ?
N10 C19 C18 124.3(3) . . ?
N10 C19 H19 117.9 . . ?
C18 C19 H19 117.9 . . ?
C19 N10 C20 121.7(3) . . ?
C19 N10 Mn1 125.1(2) . . ?
C20 N10 Mn1 113.2(2) . . ?
N10 C20 C21 106.2(3) . . ?
N10 C20 H20A 110.5 . . ?
C21 C20 H20A 110.5 . . ?
N10 C20 H20B 110.5 . . ?
C21 C20 H20B 110.5 . . ?
H20A C20 H20B 108.7 . . ?
N11 C21 C20 106.8(3) . . ?
N11 C21 H21A 110.4 . . ?
C20 C21 H21A 110.4 . . ?
N11 C21 H21B 110.4 . . ?
C20 C21 H21B 110.4 . . ?
H21A C21 H21B 108.6 . . ?
C22 N11 C21 120.0(3) . . ?
C22 N11 Mn1 125.9(2) . . ?
C21 N11 Mn1 114.1(2) . . ?
N11 C22 C23 125.9(3) . . ?
N11 C22 H22 117.1 . . ?
C23 C22 H22 117.1 . . ?
C28 C23 C24 118.8(3) . . ?
C28 C23 C22 123.5(3) . . ?
C24 C23 C22 117.6(3) . . ?
C25 C24 C23 121.3(4) . . ?
C25 C24 H24 119.3 . . ?
C23 C24 H24 119.3 . . ?
C24 C25 C26 119.3(3) . . ?
C24 C25 H25 120.3 . . ?
C26 C25 H25 120.3 . . ?
C27 C26 C25 121.0(3) . . ?
C27 C26 H26 119.5 . . ?
C25 C26 H26 119.5 . . ?
C26 C27 C28 120.6(3) . . ?
C26 C27 H27 119.7 . . ?
C28 C27 H27 119.7 . . ?
O2 C28 C27 118.7(3) . . ?
O2 C28 C23 122.3(3) . . ?
C27 C28 C23 119.0(3) . . ?
C28 O2 Mn1 130.2(2) . . ?

loop_
_geom_bond_atom_site_label_1
_geom_bond_atom_site_label_2
_geom_bond_distance
_geom_bond_site_symmetry_2
_geom_bond_publ_flag
Fe1 C1 1.915(3) . ?
Fe1 C2 1.919(4) . ?
Fe1 C3 1.937(4) . ?
Fe1 N6 1.963(3) . ?
Fe1 N4 1.974(3) . ?
Fe1 N8 1.987(3) . ?
C1 N1 1.153(4) . ?
N1 Mn1 2.218(3) . ?
C2 N2 1.155(4) . ?
C3 N3 1.160(4) . ?
N4 C4 1.340(4) . ?
N4 N5 1.369(4) . ?
C4 C5 1.389(5) . ?
C4 H4 0.9500 . ?
C5 C6 1.382(5) . ?
C5 H5 0.9500 . ?
C6 N5 1.333(5) . ?
C6 H6 0.9500 . ?
N5 B1 1.549(5) . ?
B1 N9 1.531(6) . ?
B1 N7 1.541(5) . ?
B1 H1 1.11(3) . ?
N6 C7 1.336(4) . ?
N6 N7 1.362(4) . ?
C7 C8 1.374(5) . ?
C7 H7 0.9500 . ?
C8 C9 1.379(6) . ?
C8 H8 0.9500 . ?
C9 N7 1.336(4) . ?
C9 H9 0.9500 . ?
N8 C10 1.341(5) . ?
N8 N9 1.359(4) . ?
C10 C11 1.385(5) . ?
C10 H10 0.9500 . ?
C11 C12 1.373(6) . ?
C11 H11 0.9500 . ?
C12 N9 1.350(5) . ?
C12 H12 0.9500 . ?
Mn1 O2 1.876(2) . ?
Mn1 O1 1.913(2) . ?
Mn1 N11 1.977(3) . ?
Mn1 N10 1.985(3) . ?
Mn1 O1 2.411(2) 2_556 ?
O1 C13 1.352(4) . ?
O1 Mn1 2.411(2) 2_556 ?
C13 C14 1.388(5) . ?
C13 C18 1.411(5) . ?
C14 C15 1.386(5) . ?
C14 H14 0.9500 . ?
C15 C16 1.384(5) . ?
C15 H15 0.9500 . ?
C16 C17 1.373(5) . ?
C16 H16 0.9500 . ?
C17 C18 1.411(5) . ?
C17 H17 0.9500 . ?
C18 C19 1.442(5) . ?
C19 N10 1.284(4) . ?
C19 H19 0.9500 . ?
N10 C20 1.476(4) . ?
C20 C21 1.521(5) . ?
C20 H20A 0.9900 . ?
C20 H20B 0.9900 . ?
C21 N11 1.479(4) . ?
C21 H21A 0.9900 . ?
C21 H21B 0.9900 . ?
N11 C22 1.292(4) . ?
C22 C23 1.426(5) . ?
C22 H22 0.9500 . ?
C23 C28 1.411(5) . ?
C23 C24 1.417(5) . ?
C24 C25 1.368(5) . ?
C24 H24 0.9500 . ?
C25 C26 1.388(5) . ?
C25 H25 0.9500 . ?
C26 C27 1.385(5) . ?
C26 H26 0.9500 . ?
C27 C28 1.397(5) . ?
C27 H27 0.9500 . ?
C28 O2 1.339(4) . ?
